data_4348475
loop_
_publ_author_name
'Broere, Dani\"el L J'
'van Leest, Nicolaas P.'
'de Bruin, Bas'
'Siegler, Maxime A.'
'van der Vlugt, Jarl Ivar'

_publ_section_title
;
 Reversible Redox Chemistry and Catalytic C(sp(3))-H Amination Reactivity
 of a Paramagnetic Pd Complex Bearing a Redox-Active o-Aminophenol-Derived
 NNO Pincer Ligand.
;
_journal_issue 17
_journal_name_full 'Inorganic chemistry'
_journal_page_first 8603
_journal_page_last 8611
_journal_paper_doi 10.1021/acs.inorgchem.6b01192
_journal_volume 55
_journal_year 2016
_chemical_formula_sum 'C22 H30 B Cl F4 N2 O Pd'
_chemical_formula_weight 567.14
_space_group_crystal_system triclinic
_space_group_IT_number 2
_space_group_name_Hall '-P 1'
_space_group_name_H-M_alt 'P -1'
_atom_sites_solution_hydrogens geom
_audit_creation_method SHELXL-2014/7
_cell_angle_alpha 93.531(3)
_cell_angle_beta 89.979(4)
_cell_angle_gamma 107.760(3)
_cell_formula_units_Z 2
_cell_length_a 7.3768(4)
_cell_length_b 12.0798(7)
_cell_length_c 15.1667(9)
_cell_measurement_reflns_used 101
_cell_measurement_temperature 150(2)
_cell_measurement_theta_max 22.9845
_cell_measurement_theta_min 6.7018
_cell_volume 1284.41(13)
_computing_structure_refinement 'SHELXL-2014/7 (Sheldrick, 2014)'
_diffrn_ambient_temperature 150(2)
_diffrn_measured_fraction_theta_full 0.999
_diffrn_measured_fraction_theta_max 0.999
_diffrn_measurement_device_type 'Bruker ApexII Triumph monochromator sealed tube'
_diffrn_measurement_method 'Photon 50 CMOS detector'
_diffrn_radiation_type MoK\a
_diffrn_radiation_wavelength 0.71073
_diffrn_reflns_av_R_equivalents 0.0874
_diffrn_reflns_av_unetI/netI 0.0534
_diffrn_reflns_Laue_measured_fraction_full 0.999
_diffrn_reflns_Laue_measured_fraction_max 0.999
_diffrn_reflns_limit_h_max 8
_diffrn_reflns_limit_h_min -8
_diffrn_reflns_limit_k_max 14
_diffrn_reflns_limit_k_min -14
_diffrn_reflns_limit_l_max 18
_diffrn_reflns_limit_l_min -18
_diffrn_reflns_number 31066
_diffrn_reflns_point_group_measured_fraction_full 0.999
_diffrn_reflns_point_group_measured_fraction_max 0.999
_diffrn_reflns_theta_full 25.200
_diffrn_reflns_theta_max 25.200
_diffrn_reflns_theta_min 2.900
_exptl_absorpt_coefficient_mu 0.871
_exptl_absorpt_correction_T_max 0.89
_exptl_absorpt_correction_T_min 0.76
_exptl_absorpt_correction_type multi-scan
_exptl_absorpt_process_details 'SADABS V2014/5 (Bruker AXS Inc.)'
_exptl_crystal_colour red
_exptl_crystal_density_diffrn 1.466
_exptl_crystal_density_method 'not measured'
_exptl_crystal_description block
_exptl_crystal_F_000 576
_exptl_crystal_size_max 0.362
_exptl_crystal_size_mid 0.163
_exptl_crystal_size_min 0.137
_exptl_transmission_factor_max 0.7465
_exptl_transmission_factor_min 0.6374
_refine_diff_density_max 0.491
_refine_diff_density_min -0.396
_refine_diff_density_rms 0.084
_refine_ls_extinction_method none
_refine_ls_goodness_of_fit_ref 1.015
_refine_ls_hydrogen_treatment constr
_refine_ls_matrix_type full
_refine_ls_number_parameters 470
_refine_ls_number_reflns 4607
_refine_ls_number_restraints 866
_refine_ls_restrained_S_all 0.970
_refine_ls_R_factor_all 0.0518
_refine_ls_R_factor_gt 0.0339
_refine_ls_shift/su_max 0.001
_refine_ls_shift/su_mean 0.000
_refine_ls_structure_factor_coef Fsqd
_refine_ls_weighting_details 'w=1/[\s^2^(Fo^2^)+(0.0263P)^2^+0.9031P] where P=(Fo^2^+2Fc^2^)/3'
_refine_ls_weighting_scheme calc
_refine_ls_wR_factor_gt 0.0628
_refine_ls_wR_factor_ref 0.0679
_reflns_Friedel_coverage 0.000
_reflns_number_gt 3779
_reflns_number_total 4607
_reflns_threshold_expression 'I > 2\s(I)'
_cod_data_source_file ic6b01192_si_002.cif
_cod_data_source_block refin
_cod_database_code 4348475
_shelx_shelxl_version_number 2014/7
_shelx_space_group_comment
;
The symmetry employed for this shelxl refinement is uniquely defined
by the following loop, which should always be used as a source of
symmetry information in preference to the above space-group names.
They are only intended as comments.
;
_shelx_estimated_absorpt_t_min 0.743
_shelx_estimated_absorpt_t_max 0.890

loop_
_space_group_symop_operation_xyz
'x, y, z'
'-x, -y, -z'

loop_
_atom_site_label
_atom_site_type_symbol
_atom_site_fract_x
_atom_site_fract_y
_atom_site_fract_z
_atom_site_U_iso_or_equiv
_atom_site_adp_type
_atom_site_occupancy
_atom_site_site_symmetry_order
_atom_site_calc_flag
_atom_site_refinement_flags_posn
_atom_site_refinement_flags_adp
_atom_site_refinement_flags_occupancy
_atom_site_disorder_assembly
_atom_site_disorder_group
Pd1 Pd 0.79883(4) 0.59770(2) 0.43689(2) 0.01649(8) Uani 1 1 d . . . . .
Cl1 Cl 0.83236(13) 0.66487(7) 0.58154(5) 0.0272(2) Uani 1 1 d . . . . .
C1 C 0.8753(4) 0.7513(3) 0.3050(2) 0.0161(7) Uani 1 1 d . . . . .
C2 C 0.9269(4) 0.8538(3) 0.2549(2) 0.0191(7) Uani 1 1 d . . . . .
C3 C 0.9172(5) 0.8344(3) 0.1667(2) 0.0276(8) Uani 1 1 d . . . . .
H3 H 0.9509 0.9008 0.1326 0.033 Uiso 1 1 calc R U . . .
C4 C 0.8598(5) 0.7207(3) 0.1185(2) 0.0242(8) Uani 1 1 d D . . . .
C5 C 0.8113(4) 0.6235(3) 0.1630(2) 0.0183(7) Uani 1 1 d . . . . .
H5 H 0.7740 0.5491 0.1319 0.022 Uiso 1 1 calc R U . . .
C6 C 0.8164(4) 0.6326(3) 0.2578(2) 0.0159(7) Uani 1 1 d . . . . .
C7 C 0.7099(5) 0.4207(3) 0.2886(2) 0.0199(7) Uani 1 1 d . . . . .
C8 C 0.6810(4) 0.3620(3) 0.3764(2) 0.0192(7) Uani 1 1 d . . . . .
C9 C 0.6208(5) 0.2417(3) 0.3783(2) 0.0269(8) Uani 1 1 d . . . . .
H9 H 0.5970 0.1942 0.3247 0.032 Uiso 1 1 calc R U . . .
C10 C 0.5955(5) 0.1911(3) 0.4581(2) 0.0279(8) Uani 1 1 d . . . . .
H10 H 0.5545 0.1087 0.4596 0.033 Uiso 1 1 calc R U . . .
C11 C 0.6295(5) 0.2598(3) 0.5355(2) 0.0275(8) Uani 1 1 d . . . . .
H11 H 0.6121 0.2258 0.5909 0.033 Uiso 1 1 calc R U . . .
C12 C 0.6893(5) 0.3784(3) 0.5310(2) 0.0234(8) Uani 1 1 d . . . . .
H12 H 0.7138 0.4264 0.5843 0.028 Uiso 1 1 calc R U . . .
C13 C 0.9881(5) 0.9752(3) 0.3034(2) 0.0259(8) Uani 1 1 d . . . . .
C14 C 1.1654(5) 0.9912(3) 0.3612(2) 0.0367(9) Uani 1 1 d . . . . .
H14A H 1.2697 0.9828 0.3240 0.055 Uiso 1 1 calc R U . . .
H14B H 1.1374 0.9321 0.4049 0.055 Uiso 1 1 calc R U . . .
H14C H 1.2028 1.0690 0.3917 0.055 Uiso 1 1 calc R U . . .
C15 C 0.8251(5) 0.9912(3) 0.3614(2) 0.0354(9) Uani 1 1 d . . . . .
H15A H 0.7953 0.9329 0.4057 0.053 Uiso 1 1 calc R U . . .
H15B H 0.7121 0.9816 0.3242 0.053 Uiso 1 1 calc R U . . .
H15C H 0.8645 1.0695 0.3911 0.053 Uiso 1 1 calc R U . . .
C16 C 1.0363(7) 1.0707(3) 0.2375(3) 0.0491(12) Uani 1 1 d . . . . .
H16A H 1.0771 1.1473 0.2698 0.074 Uiso 1 1 calc R U . . .
H16B H 0.9234 1.0641 0.2010 0.074 Uiso 1 1 calc R U . . .
H16C H 1.1392 1.0619 0.1996 0.074 Uiso 1 1 calc R U . . .
C17 C 0.881(3) 0.7182(17) 0.0177(4) 0.037(3) Uani 0.53(3) 1 d D U P A 1
C18 C 0.811(4) 0.5963(17) -0.027(3) 0.040(2) Uani 0.53(3) 1 d D U P A 1
H18A H 0.8897 0.5499 -0.0072 0.060 Uiso 0.53(3) 1 calc R U P A 1
H18B H 0.8203 0.6010 -0.0913 0.060 Uiso 0.53(3) 1 calc R U P A 1
H18C H 0.6782 0.5594 -0.0117 0.060 Uiso 0.53(3) 1 calc R U P A 1
C19 C 0.759(3) 0.7900(14) -0.0177(11) 0.049(3) Uani 0.53(3) 1 d D U P A 1
H19A H 0.7734 0.7935 -0.0819 0.073 Uiso 0.53(3) 1 calc R U P A 1
H19B H 0.8019 0.8691 0.0104 0.073 Uiso 0.53(3) 1 calc R U P A 1
H19C H 0.6253 0.7530 -0.0043 0.073 Uiso 0.53(3) 1 calc R U P A 1
C20 C 1.093(3) 0.7725(17) -0.0059(11) 0.051(4) Uani 0.53(3) 1 d D U P A 1
H20A H 1.1675 0.7249 0.0156 0.077 Uiso 0.53(3) 1 calc R U P A 1
H20B H 1.1403 0.8516 0.0220 0.077 Uiso 0.53(3) 1 calc R U P A 1
H20C H 1.1036 0.7755 -0.0701 0.077 Uiso 0.53(3) 1 calc R U P A 1
C17' C 0.835(3) 0.7185(19) 0.0179(5) 0.034(3) Uani 0.47(3) 1 d D U P A 2
C18' C 0.783(5) 0.5943(19) -0.023(3) 0.040(2) Uani 0.47(3) 1 d D U P A 2
H18D H 0.8765 0.5575 -0.0040 0.060 Uiso 0.47(3) 1 calc R U P A 2
H18E H 0.7818 0.5953 -0.0873 0.060 Uiso 0.47(3) 1 calc R U P A 2
H18F H 0.6562 0.5501 -0.0032 0.060 Uiso 0.47(3) 1 calc R U P A 2
C19' C 0.677(3) 0.7704(18) -0.0060(12) 0.044(4) Uani 0.47(3) 1 d D U P A 2
H19D H 0.6668 0.7708 -0.0704 0.066 Uiso 0.47(3) 1 calc R U P A 2
H19E H 0.7082 0.8503 0.0202 0.066 Uiso 0.47(3) 1 calc R U P A 2
H19F H 0.5559 0.7231 0.0170 0.066 Uiso 0.47(3) 1 calc R U P A 2
C20' C 1.027(3) 0.7902(15) -0.0175(11) 0.044(3) Uani 0.47(3) 1 d D U P A 2
H20D H 1.1276 0.7591 0.0021 0.066 Uiso 0.47(3) 1 calc R U P A 2
H20E H 1.0558 0.8716 0.0049 0.066 Uiso 0.47(3) 1 calc R U P A 2
H20F H 1.0211 0.7856 -0.0823 0.066 Uiso 0.47(3) 1 calc R U P A 2
C21 C 0.8668(5) 0.3868(3) 0.2379(2) 0.0305(9) Uani 1 1 d . . . . .
H21A H 0.8862 0.4236 0.1815 0.046 Uiso 1 1 calc R U . . .
H21B H 0.8291 0.3019 0.2269 0.046 Uiso 1 1 calc R U . . .
H21C H 0.9856 0.4130 0.2730 0.046 Uiso 1 1 calc R U . . .
C22 C 0.5199(5) 0.3863(3) 0.2382(2) 0.0308(9) Uani 1 1 d . . . . .
H22A H 0.4279 0.4139 0.2726 0.046 Uiso 1 1 calc R U . . .
H22B H 0.4720 0.3013 0.2285 0.046 Uiso 1 1 calc R U . . .
H22C H 0.5377 0.4216 0.1811 0.046 Uiso 1 1 calc R U . . .
N1 N 0.7744(3) 0.5488(2) 0.31173(17) 0.0160(6) Uani 1 1 d . . . . .
N2 N 0.7145(4) 0.4293(2) 0.45329(17) 0.0182(6) Uani 1 1 d . . . . .
O1 O 0.8790(3) 0.75756(18) 0.38782(14) 0.0208(5) Uani 1 1 d . . . . .
B1 B 0.350(3) 0.7033(17) 0.2234(12) 0.047(2) Uani 0.345(3) 1 d D U P B 1
F1 F 0.304(2) 0.6197(10) 0.1582(7) 0.071(3) Uani 0.345(3) 1 d D U P B 1
F2 F 0.506(3) 0.704(2) 0.2738(14) 0.043(3) Uani 0.345(3) 1 d D U P B 1
F3 F 0.201(2) 0.7057(16) 0.2781(10) 0.040(3) Uani 0.345(3) 1 d D U P B 1
F4 F 0.3931(17) 0.8121(9) 0.1827(6) 0.077(3) Uani 0.345(3) 1 d D U P B 1
B1' B 0.346(4) 0.689(3) 0.2205(18) 0.051(3) Uani 0.133(3) 1 d D U P C 2
F1' F 0.382(5) 0.694(3) 0.1340(18) 0.064(4) Uani 0.133(3) 1 d D U P C 2
F2' F 0.508(5) 0.709(5) 0.273(3) 0.049(4) Uani 0.133(3) 1 d D U P C 2
F3' F 0.254(4) 0.7677(19) 0.2502(19) 0.051(4) Uani 0.133(3) 1 d D U P C 2
F4' F 0.224(3) 0.5743(19) 0.2370(15) 0.058(4) Uani 0.133(3) 1 d D U P C 2
B1C B 0.342(3) 0.676(2) 0.2181(15) 0.049(3) Uani 0.244(3) 1 d D U P D 3
F1C F 0.354(3) 0.654(3) 0.1312(12) 0.062(4) Uani 0.244(3) 1 d D U P D 3
F2C F 0.516(2) 0.7478(12) 0.2506(10) 0.051(3) Uani 0.244(3) 1 d D U P D 3
F3C F 0.202(3) 0.720(2) 0.2505(13) 0.048(4) Uani 0.244(3) 1 d D U P D 3
F4C F 0.3062(18) 0.5622(10) 0.2509(8) 0.058(3) Uani 0.244(3) 1 d D U P D 3
B1D B 0.349(3) 0.702(2) 0.2174(12) 0.048(3) Uani 0.277(3) 1 d D U P E 4
F1D F 0.302(3) 0.666(2) 0.1328(11) 0.061(4) Uani 0.277(3) 1 d D U P E 4
F2D F 0.479(2) 0.6648(13) 0.2627(12) 0.052(3) Uani 0.277(3) 1 d D U P E 4
F3D F 0.189(3) 0.6688(14) 0.2674(14) 0.047(4) Uani 0.277(3) 1 d D U P E 4
F4D F 0.431(2) 0.8269(11) 0.2193(8) 0.070(3) Uani 0.277(3) 1 d D U P E 4

loop_
_atom_site_aniso_label
_atom_site_aniso_U_11
_atom_site_aniso_U_22
_atom_site_aniso_U_33
_atom_site_aniso_U_23
_atom_site_aniso_U_13
_atom_site_aniso_U_12
Pd1 0.01845(14) 0.01893(13) 0.01271(13) 0.00375(9) 0.00142(9) 0.00609(10)
Cl1 0.0380(5) 0.0272(5) 0.0156(4) 0.0012(3) 0.0004(4) 0.0088(4)
C1 0.0086(16) 0.0223(17) 0.0194(18) 0.0034(14) -0.0012(13) 0.0071(14)
C2 0.0181(17) 0.0165(16) 0.0244(18) 0.0066(14) 0.0033(14) 0.0069(14)
C3 0.039(2) 0.0215(18) 0.0225(19) 0.0056(15) -0.0004(16) 0.0081(16)
C4 0.0264(19) 0.0299(19) 0.0166(18) 0.0035(15) 0.0033(15) 0.0085(16)
C5 0.0165(17) 0.0201(17) 0.0185(17) 0.0000(14) 0.0006(14) 0.0060(14)
C6 0.0090(16) 0.0220(17) 0.0176(17) 0.0015(14) 0.0022(13) 0.0060(13)
C7 0.0227(18) 0.0152(16) 0.0199(18) 0.0008(14) -0.0014(14) 0.0030(14)
C8 0.0149(17) 0.0228(17) 0.0213(18) 0.0036(14) -0.0006(14) 0.0076(14)
C9 0.031(2) 0.0211(18) 0.028(2) 0.0030(15) 0.0014(16) 0.0072(16)
C10 0.030(2) 0.0206(18) 0.033(2) 0.0064(16) 0.0024(17) 0.0065(16)
C11 0.026(2) 0.0281(19) 0.029(2) 0.0113(16) 0.0030(16) 0.0081(16)
C12 0.0226(19) 0.0305(19) 0.0178(17) 0.0053(15) 0.0009(15) 0.0085(16)
C13 0.036(2) 0.0209(18) 0.0197(18) 0.0040(14) 0.0007(16) 0.0069(16)
C14 0.036(2) 0.030(2) 0.037(2) -0.0041(17) -0.0020(18) -0.0006(17)
C15 0.047(2) 0.0263(19) 0.036(2) -0.0004(17) 0.0024(19) 0.0167(18)
C16 0.085(3) 0.0201(19) 0.036(2) 0.0087(18) 0.003(2) 0.007(2)
C17 0.057(7) 0.037(4) 0.015(4) 0.005(3) 0.000(4) 0.011(5)
C18 0.055(6) 0.044(2) 0.018(4) 0.001(2) 0.002(5) 0.012(3)
C19 0.069(9) 0.043(5) 0.032(5) 0.012(4) 0.003(6) 0.011(6)
C20 0.054(8) 0.065(7) 0.022(5) 0.012(5) 0.019(5) -0.004(5)
C17' 0.049(7) 0.035(4) 0.017(4) 0.001(4) 0.005(4) 0.010(5)
C18' 0.055(6) 0.044(2) 0.018(4) 0.001(2) 0.002(5) 0.012(3)
C19' 0.068(9) 0.055(7) 0.020(6) 0.006(5) -0.010(6) 0.032(7)
C20' 0.063(9) 0.044(6) 0.023(5) 0.008(4) 0.003(6) 0.012(6)
C21 0.040(2) 0.031(2) 0.026(2) 0.0044(16) 0.0098(17) 0.0195(18)
C22 0.029(2) 0.0296(19) 0.028(2) 0.0059(16) -0.0069(16) -0.0018(16)
N1 0.0136(14) 0.0174(14) 0.0183(15) 0.0026(12) 0.0014(11) 0.0063(11)
N2 0.0162(14) 0.0216(14) 0.0178(15) 0.0065(12) 0.0008(12) 0.0063(12)
O1 0.0236(13) 0.0224(12) 0.0148(12) 0.0023(9) 0.0012(10) 0.0046(10)
B1 0.036(4) 0.070(5) 0.038(4) -0.006(4) -0.006(4) 0.024(4)
F1 0.081(5) 0.072(6) 0.047(5) -0.032(4) 0.002(5) 0.011(5)
F2 0.025(4) 0.063(6) 0.045(5) -0.017(5) -0.004(4) 0.025(5)
F3 0.016(4) 0.077(7) 0.034(5) -0.007(5) -0.006(4) 0.027(5)
F4 0.092(5) 0.078(5) 0.051(5) 0.007(4) -0.020(4) 0.008(4)
B1' 0.041(4) 0.072(5) 0.042(4) -0.008(4) -0.007(4) 0.022(4)
F1' 0.059(7) 0.082(7) 0.040(6) -0.015(6) -0.005(6) 0.009(7)
F2' 0.035(7) 0.069(8) 0.047(7) -0.009(7) -0.008(7) 0.023(7)
F3' 0.040(7) 0.070(7) 0.052(7) -0.013(7) -0.009(6) 0.033(6)
F4' 0.040(6) 0.075(7) 0.053(6) -0.009(6) -0.008(6) 0.013(6)
B1C 0.038(4) 0.072(5) 0.040(4) -0.008(4) -0.007(4) 0.022(4)
F1C 0.066(7) 0.069(7) 0.036(6) -0.022(6) 0.005(6) 0.002(7)
F2C 0.024(4) 0.078(7) 0.053(6) -0.004(5) -0.011(4) 0.019(5)
F3C 0.030(6) 0.073(7) 0.046(6) -0.002(6) -0.005(5) 0.024(5)
F4C 0.065(5) 0.063(5) 0.053(5) -0.004(4) -0.022(5) 0.030(5)
B1D 0.038(4) 0.070(5) 0.039(4) -0.006(4) -0.006(4) 0.023(4)
F1D 0.061(6) 0.079(7) 0.036(5) -0.011(5) -0.004(5) 0.014(6)
F2D 0.038(5) 0.076(6) 0.057(5) -0.011(5) -0.006(4) 0.043(5)
F3D 0.024(5) 0.071(7) 0.044(6) 0.002(6) 0.001(4) 0.011(5)
F4D 0.071(5) 0.073(5) 0.053(5) 0.000(5) -0.026(5) 0.002(5)

loop_
_atom_type_symbol
_atom_type_description
_atom_type_scat_dispersion_real
_atom_type_scat_dispersion_imag
_atom_type_scat_source
C C 0.0033 0.0016 'International Tables Vol C Tables 4.2.6.8 and 6.1.1.4'
H H 0.0000 0.0000 'International Tables Vol C Tables 4.2.6.8 and 6.1.1.4'
B B 0.0013 0.0007 'International Tables Vol C Tables 4.2.6.8 and 6.1.1.4'
N N 0.0061 0.0033 'International Tables Vol C Tables 4.2.6.8 and 6.1.1.4'
O O 0.0106 0.0060 'International Tables Vol C Tables 4.2.6.8 and 6.1.1.4'
F F 0.0171 0.0103 'International Tables Vol C Tables 4.2.6.8 and 6.1.1.4'
Cl Cl 0.1484 0.1585 'International Tables Vol C Tables 4.2.6.8 and 6.1.1.4'
Pd Pd -0.9988 1.0072 'International Tables Vol C Tables 4.2.6.8 and 6.1.1.4'

loop_
_geom_angle_atom_site_label_1
_geom_angle_atom_site_label_2
_geom_angle_atom_site_label_3
_geom_angle
N1 Pd1 N2 84.16(10)
N1 Pd1 O1 81.60(9)
N2 Pd1 O1 165.76(9)
N1 Pd1 Cl1 177.00(8)
N2 Pd1 Cl1 98.84(8)
O1 Pd1 Cl1 95.40(6)
O1 C1 C2 122.0(3)
O1 C1 C6 118.0(3)
C2 C1 C6 119.9(3)
C3 C2 C1 115.8(3)
C3 C2 C13 124.4(3)
C1 C2 C13 119.8(3)
C2 C3 C4 125.9(3)
C2 C3 H3 117.1
C4 C3 H3 117.1
C5 C4 C3 119.8(3)
C5 C4 C17' 122.6(8)
C3 C4 C17' 117.2(8)
C5 C4 C17 122.5(8)
C3 C4 C17 117.3(8)
C4 C5 C6 119.6(3)
C4 C5 H5 120.2
C6 C5 H5 120.2
N1 C6 C5 128.3(3)
N1 C6 C1 112.8(3)
C5 C6 C1 118.9(3)
N1 C7 C22 109.9(3)
N1 C7 C8 106.3(2)
C22 C7 C8 108.8(3)
N1 C7 C21 109.3(3)
C22 C7 C21 113.5(3)
C8 C7 C21 108.8(3)
N2 C8 C9 119.8(3)
N2 C8 C7 119.2(3)
C9 C8 C7 121.0(3)
C10 C9 C8 119.9(3)
C10 C9 H9 120.1
C8 C9 H9 120.1
C11 C10 C9 120.0(3)
C11 C10 H10 120.0
C9 C10 H10 120.0
C12 C11 C10 118.5(3)
C12 C11 H11 120.7
C10 C11 H11 120.7
N2 C12 C11 122.2(3)
N2 C12 H12 118.9
C11 C12 H12 118.9
C14 C13 C16 107.9(3)
C14 C13 C2 110.4(3)
C16 C13 C2 110.8(3)
C14 C13 C15 109.6(3)
C16 C13 C15 108.0(3)
C2 C13 C15 110.1(3)
C13 C14 H14A 109.5
C13 C14 H14B 109.5
H14A C14 H14B 109.5
C13 C14 H14C 109.5
H14A C14 H14C 109.5
H14B C14 H14C 109.5
C13 C15 H15A 109.5
C13 C15 H15B 109.5
H15A C15 H15B 109.5
C13 C15 H15C 109.5
H15A C15 H15C 109.5
H15B C15 H15C 109.5
C13 C16 H16A 109.5
C13 C16 H16B 109.5
H16A C16 H16B 109.5
C13 C16 H16C 109.5
H16A C16 H16C 109.5
H16B C16 H16C 109.5
C18 C17 C4 113(2)
C18 C17 C19 108.1(13)
C4 C17 C19 106.7(11)
C18 C17 C20 108.1(12)
C4 C17 C20 110.1(10)
C19 C17 C20 110.4(10)
C17 C18 H18A 109.5
C17 C18 H18B 109.5
H18A C18 H18B 109.5
C17 C18 H18C 109.5
H18A C18 H18C 109.5
H18B C18 H18C 109.5
C17 C19 H19A 109.5
C17 C19 H19B 109.5
H19A C19 H19B 109.5
C17 C19 H19C 109.5
H19A C19 H19C 109.5
H19B C19 H19C 109.5
C17 C20 H20A 109.5
C17 C20 H20B 109.5
H20A C20 H20B 109.5
C17 C20 H20C 109.5
H20A C20 H20C 109.5
H20B C20 H20C 109.5
C18' C17' C20' 109.6(14)
C18' C17' C4 111(2)
C20' C17' C4 106.8(11)
C18' C17' C19' 108.3(13)
C20' C17' C19' 110.8(11)
C4 C17' C19' 110.6(11)
C17' C18' H18D 109.5
C17' C18' H18E 109.5
H18D C18' H18E 109.5
C17' C18' H18F 109.5
H18D C18' H18F 109.5
H18E C18' H18F 109.5
C17' C19' H19D 109.5
C17' C19' H19E 109.5
H19D C19' H19E 109.5
C17' C19' H19F 109.5
H19D C19' H19F 109.5
H19E C19' H19F 109.5
C17' C20' H20D 109.5
C17' C20' H20E 109.5
H20D C20' H20E 109.5
C17' C20' H20F 109.5
H20D C20' H20F 109.5
H20E C20' H20F 109.5
C7 C21 H21A 109.5
C7 C21 H21B 109.5
H21A C21 H21B 109.5
C7 C21 H21C 109.5
H21A C21 H21C 109.5
H21B C21 H21C 109.5
C7 C22 H22A 109.5
C7 C22 H22B 109.5
H22A C22 H22B 109.5
C7 C22 H22C 109.5
H22A C22 H22C 109.5
H22B C22 H22C 109.5
C6 N1 C7 127.7(3)
C6 N1 Pd1 115.7(2)
C7 N1 Pd1 116.63(19)
C12 N2 C8 119.7(3)
C12 N2 Pd1 126.6(2)
C8 N2 Pd1 113.8(2)
C1 O1 Pd1 111.87(19)
F1 B1 F2 114.2(15)
F1 B1 F3 114.3(14)
F2 B1 F3 109.6(15)
F1 B1 F4 106.6(15)
F2 B1 F4 108.1(16)
F3 B1 F4 103.2(14)
F1' B1' F3' 113(2)
F1' B1' F2' 113(2)
F3' B1' F2' 108(2)
F1' B1' F4' 109(2)
F3' B1' F4' 107(2)
F2' B1' F4' 107(3)
F1C B1C F3C 120.4(19)
F1C B1C F2C 109.2(18)
F3C B1C F2C 108.7(17)
F1C B1C F4C 102.0(19)
F3C B1C F4C 106.7(18)
F2C B1C F4C 109.3(18)
F1D B1D F3D 108.8(18)
F1D B1D F2D 121.2(18)
F3D B1D F2D 103.4(16)
F1D B1D F4D 106.3(18)
F3D B1D F4D 112.4(16)
F2D B1D F4D 104.8(16)

loop_
_geom_bond_atom_site_label_1
_geom_bond_atom_site_label_2
_geom_bond_distance
Pd1 N1 1.945(3)
Pd1 N2 1.969(2)
Pd1 O1 2.028(2)
Pd1 Cl1 2.2785(9)
C1 O1 1.254(4)
C1 C2 1.443(4)
C1 C6 1.500(4)
C2 C3 1.343(5)
C2 C13 1.536(5)
C3 C4 1.456(5)
C3 H3 0.9500
C4 C5 1.343(4)
C4 C17' 1.535(8)
C4 C17 1.537(7)
C5 C6 1.434(4)
C5 H5 0.9500
C6 N1 1.304(4)
C7 N1 1.492(4)
C7 C22 1.526(4)
C7 C8 1.531(4)
C7 C21 1.533(4)
C8 N2 1.358(4)
C8 C9 1.386(4)
C9 C10 1.375(5)
C9 H9 0.9500
C10 C11 1.372(5)
C10 H10 0.9500
C11 C12 1.371(4)
C11 H11 0.9500
C12 N2 1.349(4)
C12 H12 0.9500
C13 C14 1.530(5)
C13 C16 1.534(5)
C13 C15 1.541(5)
C14 H14A 0.9800
C14 H14B 0.9800
C14 H14C 0.9800
C15 H15A 0.9800
C15 H15B 0.9800
C15 H15C 0.9800
C16 H16A 0.9800
C16 H16B 0.9800
C16 H16C 0.9800
C17 C18 1.520(11)
C17 C19 1.544(12)
C17 C20 1.547(12)
C18 H18A 0.9800
C18 H18B 0.9800
C18 H18C 0.9800
C19 H19A 0.9800
C19 H19B 0.9800
C19 H19C 0.9800
C20 H20A 0.9800
C20 H20B 0.9800
C20 H20C 0.9800
C17' C18' 1.520(12)
C17' C20' 1.534(13)
C17' C19' 1.536(12)
C18' H18D 0.9800
C18' H18E 0.9800
C18' H18F 0.9800
C19' H19D 0.9800
C19' H19E 0.9800
C19' H19F 0.9800
C20' H20D 0.9800
C20' H20E 0.9800
C20' H20F 0.9800
C21 H21A 0.9800
C21 H21B 0.9800
C21 H21C 0.9800
C22 H22A 0.9800
C22 H22B 0.9800
C22 H22C 0.9800
B1 F1 1.335(13)
B1 F2 1.380(14)
B1 F3 1.380(14)
B1 F4 1.43(2)
B1' F1' 1.340(17)
B1' F3' 1.377(18)
B1' F2' 1.383(17)
B1' F4' 1.44(3)
B1C F1C 1.337(15)
B1C F3C 1.373(16)
B1C F2C 1.378(16)
B1C F4C 1.44(3)
B1D F1D 1.340(15)
B1D F3D 1.373(15)
B1D F2D 1.377(15)
B1D F4D 1.44(2)

loop_
_geom_torsion_atom_site_label_1
_geom_torsion_atom_site_label_2
_geom_torsion_atom_site_label_3
_geom_torsion_atom_site_label_4
_geom_torsion
O1 C1 C2 C3 179.8(3)
C6 C1 C2 C3 0.2(4)
O1 C1 C2 C13 -0.1(5)
C6 C1 C2 C13 -179.7(3)
C1 C2 C3 C4 0.1(5)
C13 C2 C3 C4 -179.9(3)
C2 C3 C4 C5 -0.3(6)
C2 C3 C4 C17' 172.7(9)
C2 C3 C4 C17 -173.0(9)
C3 C4 C5 C6 0.1(5)
C17' C4 C5 C6 -172.5(9)
C17 C4 C5 C6 172.4(9)
C4 C5 C6 N1 179.9(3)
C4 C5 C6 C1 0.2(4)
O1 C1 C6 N1 0.3(4)
C2 C1 C6 N1 179.9(3)
O1 C1 C6 C5 -180.0(3)
C2 C1 C6 C5 -0.4(4)
N1 C7 C8 N2 0.3(4)
C22 C7 C8 N2 -118.0(3)
C21 C7 C8 N2 117.9(3)
N1 C7 C8 C9 -179.9(3)
C22 C7 C8 C9 61.8(4)
C21 C7 C8 C9 -62.3(4)
N2 C8 C9 C10 -0.1(5)
C7 C8 C9 C10 -179.9(3)
C8 C9 C10 C11 0.1(5)
C9 C10 C11 C12 -0.2(5)
C10 C11 C12 N2 0.3(5)
C3 C2 C13 C14 -119.4(4)
C1 C2 C13 C14 60.5(4)
C3 C2 C13 C16 0.0(5)
C1 C2 C13 C16 180.0(3)
C3 C2 C13 C15 119.4(4)
C1 C2 C13 C15 -60.7(4)
C5 C4 C17 C18 9.6(15)
C3 C4 C17 C18 -177.9(12)
C5 C4 C17 C19 128.5(10)
C3 C4 C17 C19 -59.0(11)
C5 C4 C17 C20 -111.7(12)
C3 C4 C17 C20 60.8(13)
C5 C4 C17' C18' -9.4(15)
C3 C4 C17' C18' 177.8(12)
C5 C4 C17' C20' -128.7(11)
C3 C4 C17' C20' 58.5(13)
C5 C4 C17' C19' 110.7(13)
C3 C4 C17' C19' -62.1(13)
C5 C6 N1 C7 0.0(5)
C1 C6 N1 C7 179.7(3)
C5 C6 N1 Pd1 -179.8(2)
C1 C6 N1 Pd1 -0.1(3)
C22 C7 N1 C6 -62.5(4)
C8 C7 N1 C6 179.9(3)
C21 C7 N1 C6 62.7(4)
C22 C7 N1 Pd1 117.4(2)
C8 C7 N1 Pd1 -0.3(3)
C21 C7 N1 Pd1 -117.5(2)
C11 C12 N2 C8 -0.3(5)
C11 C12 N2 Pd1 179.9(2)
C9 C8 N2 C12 0.2(4)
C7 C8 N2 C12 179.9(3)
C9 C8 N2 Pd1 180.0(2)
C7 C8 N2 Pd1 -0.2(4)
C2 C1 O1 Pd1 -179.9(2)
C6 C1 O1 Pd1 -0.3(3)
